data_7100549
loop_
_publ_author_name
'Koichi Mikami'
'Kohsuke Aikawa'

_publ_section_title
;
Dual Chirality Control of Palladium(II) Complexes
Bearing Tropos Biphenyl Diamine Ligands
;
_journal_name_full 'Chemical Communications'
_journal_paper_doi 10.1039/b510910h
_journal_year 2005
_chemical_formula_moiety 'C27 H26 Cl4 N2 Pd '
_chemical_formula_sum 'C27 H26 Cl4 N2 Pd'
_chemical_formula_weight 626.72
_space_group_IT_number 14
_symmetry_cell_setting monoclinic
_symmetry_space_group_name_Hall '-P 2yn'
_symmetry_space_group_name_H-M 'P 1 21/n 1'
_cell_angle_alpha 90
_cell_angle_beta 91.002(5)
_cell_angle_gamma 90
_cell_formula_units_Z 4
_cell_length_a 14.333(5)
_cell_length_b 10.700(4)
_cell_length_c 17.692(6)
_cell_measurement_temperature 193.1
_cell_volume 2712.8(16)
_exptl_crystal_density_diffrn 1.534
_cod_original_sg_symbol_H-M 'P 21/n'
_cod_original_formula_sum 'C27 H26 Cl4 N2 Pd '
_cod_database_code 7100549

loop_
_symmetry_equiv_pos_as_xyz
x,y,z
-x,-y,-z
-x+1/2,y+1/2,-z+1/2
x+1/2,-y+1/2,z+1/2

loop_
_atom_site_label
_atom_site_type_symbol
_atom_site_fract_x
_atom_site_fract_y
_atom_site_fract_z
_atom_site_U_iso_or_equiv
_atom_site_adp_type
_atom_site_occupancy
_atom_site_symmetry_multiplicity
_atom_site_calc_flag
_atom_site_refinement_flags
_atom_site_disorder_assembly
_atom_site_disorder_group
Pd(1) Pd 0.31609(2) 0.34022(3) 0.27641(2) 0.02904(9) Uani 1.00 1 d . . .
Cl(1) Cl 0.25562(9) 0.46894(13) 0.36812(8) 0.0412(3) Uani 1.00 1 d . . .
Cl(2) Cl 0.17782(9) 0.23312(13) 0.26177(9) 0.0435(4) Uani 1.00 1 d . . .
Cl(3) Cl 0.5709(2) 0.9109(3) 0.0828(2) 0.0977(9) Uani 1.00 1 d . . .
Cl(4) Cl 0.4365(2) 0.7333(3) 0.0239(1) 0.1019(9) Uani 1.00 1 d . . .
N(1) N 0.4393(3) 0.4395(4) 0.2940(2) 0.0315(10) Uani 1.00 1 d . . .
N(2) N 0.3695(3) 0.2183(4) 0.1980(2) 0.0310(10) Uani 1.00 1 d . . .
C(1) C 0.5113(4) 0.4464(5) 0.2367(3) 0.0366(13) Uani 1.00 1 d . . .
C(2) C 0.5339(4) 0.5627(6) 0.2078(4) 0.047(2) Uani 1.00 1 d . . .
C(3) C 0.6037(5) 0.5740(7) 0.1550(4) 0.060(2) Uani 1.00 1 d . . .
C(4) C 0.6519(5) 0.4693(8) 0.1327(4) 0.063(2) Uani 1.00 1 d . . .
C(5) C 0.6308(4) 0.3541(7) 0.1620(4) 0.052(2) Uani 1.00 1 d . . .
C(6) C 0.5587(3) 0.3388(6) 0.2137(3) 0.0389(13) Uani 1.00 1 d . . .
C(7) C 0.4502(3) 0.1538(5) 0.2340(3) 0.0338(11) Uani 1.00 1 d . . .
C(8) C 0.4346(4) 0.0352(6) 0.2611(3) 0.044(2) Uani 1.00 1 d . . .
C(9) C 0.5061(5) -0.0326(6) 0.2950(4) 0.064(2) Uani 1.00 1 d . . .
C(10) C 0.5943(5) 0.0203(7) 0.3011(4) 0.062(2) Uani 1.00 1 d . . .
C(11) C 0.6096(4) 0.1394(6) 0.2745(4) 0.052(2) Uani 1.00 1 d . . .
C(12) C 0.5372(4) 0.2104(5) 0.2405(3) 0.039(1) Uani 1.00 1 d . . .
C(13) C 0.4838(4) 0.4093(5) 0.3724(3) 0.041(1) Uani 1.00 1 d . . .
C(14) C 0.3857(3) 0.2626(6) 0.1189(3) 0.0388(13) Uani 1.00 1 d . . .
C(15) C 0.5491(4) 0.5096(5) 0.3963(3) 0.0377(13) Uani 1.00 1 d . . .
C(16) C 0.5144(4) 0.6247(6) 0.4187(4) 0.052(2) Uani 1.00 1 d . . .
C(17) C 0.5765(5) 0.7193(7) 0.4424(4) 0.064(2) Uani 1.00 1 d . . .
C(18) C 0.6700(5) 0.6988(7) 0.4434(4) 0.059(2) Uani 1.00 1 d . . .
C(19) C 0.7043(5) 0.5859(8) 0.4212(5) 0.066(2) Uani 1.00 1 d . . .
C(20) C 0.6460(4) 0.4910(6) 0.3994(4) 0.054(2) Uani 1.00 1 d . . .
C(21) C 0.3018(4) 0.3307(5) 0.0861(3) 0.0363(12) Uani 1.00 1 d . . .
C(22) C 0.2869(5) 0.4551(6) 0.1035(4) 0.053(2) Uani 1.00 1 d . . .
C(23) C 0.2114(5) 0.5190(7) 0.0741(4) 0.061(2) Uani 1.00 1 d . . .
C(24) C 0.1492(5) 0.4581(7) 0.0249(5) 0.068(2) Uani 1.00 1 d . . .
C(25) C 0.1645(4) 0.3356(7) 0.0052(4) 0.058(2) Uani 1.00 1 d . . .
C(26) C 0.2411(4) 0.2713(6) 0.0374(3) 0.044(2) Uani 1.00 1 d . . .
C(27) C 0.4539(6) 0.8595(9) 0.0828(5) 0.082(3) Uani 1.00 1 d . . .
H(1) H 0.5018(4) 0.6347(6) 0.2251(4) 0.057(2) Uiso 1.00 1 c . . .
H(2) H 0.6185(5) 0.6535(7) 0.1344(4) 0.072(2) Uiso 1.00 1 c . . .
H(3) H 0.6999(5) 0.4773(8) 0.0967(4) 0.076(2) Uiso 1.00 1 c . . .
H(4) H 0.6658(4) 0.2834(7) 0.1467(4) 0.062(2) Uiso 1.00 1 c . . .
H(5) H 0.3741(4) -0.0007(6) 0.2566(3) 0.052(2) Uiso 1.00 1 c . . .
H(6) H 0.4951(5) -0.1137(6) 0.3149(4) 0.076(2) Uiso 1.00 1 c . . .
H(7) H 0.6445(5) -0.0258(7) 0.3232(4) 0.075(2) Uiso 1.00 1 c . . .
H(8) H 0.6702(4) 0.1750(6) 0.2791(4) 0.062(2) Uiso 1.00 1 c . . .
H(9) H 0.4357(4) 0.4021(5) 0.4084(3) 0.049(2) Uiso 1.00 1 c . . .
H(10) H 0.5165(4) 0.3323(5) 0.3692(3) 0.049(2) Uiso 1.00 1 c . . .
H(11) H 0.4373(3) 0.3184(6) 0.1200(3) 0.046(2) Uiso 1.00 1 c . . .
H(12) H 0.3995(3) 0.1933(6) 0.0874(3) 0.046(2) Uiso 1.00 1 c . . .
H(13) H 0.4489(4) 0.6382(6) 0.4188(4) 0.062(2) Uiso 1.00 1 c . . .
H(14) H 0.5528(5) 0.7985(7) 0.4569(4) 0.077(2) Uiso 1.00 1 c . . .
H(15) H 0.7118(5) 0.7627(7) 0.4594(4) 0.071(2) Uiso 1.00 1 c . . .
H(16) H 0.7697(5) 0.5719(8) 0.4226(5) 0.079(3) Uiso 1.00 1 c . . .
H(17) H 0.6709(4) 0.4124(6) 0.3849(4) 0.065(2) Uiso 1.00 1 c . . .
H(18) H 0.3296(5) 0.4975(6) 0.1362(4) 0.064(2) Uiso 1.00 1 c . . .
H(19) H 0.2006(5) 0.6038(7) 0.0872(4) 0.073(2) Uiso 1.00 1 c . . .
H(20) H 0.0966(5) 0.5016(7) 0.0047(5) 0.082(3) Uiso 1.00 1 c . . .
H(21) H 0.1231(4) 0.2949(7) -0.0294(4) 0.069(2) Uiso 1.00 1 c . . .
H(22) H 0.2515(4) 0.1862(6) 0.0248(3) 0.053(2) Uiso 1.00 1 c . . .
H(23) H 0.4627(6) 0.8284(9) 0.1327(5) 0.099(3) Uiso 1.00 1 c . . .
H(24) H 0.3993(6) 0.9099(9) 0.0806(5) 0.099(3) Uiso 1.00 1 c . . .
H(25) H 0.4194(3) 0.5237(4) 0.2990(2) 0.038(1) Uiso 1.00 1 c . . .
H(26) H 0.3234(3) 0.1552(4) 0.1923(2) 0.037(1) Uiso 1.00 1 c . . .

loop_
_atom_site_aniso_label
_atom_site_aniso_U_11
_atom_site_aniso_U_22
_atom_site_aniso_U_33
_atom_site_aniso_U_12
_atom_site_aniso_U_13
_atom_site_aniso_U_23
Pd(1) 0.0244(2) 0.0303(2) 0.0324(2) -0.0003(1) 0.00054(11) 0.0012(2)
Cl(1) 0.0388(7) 0.0418(7) 0.0431(7) 0.0006(5) 0.0055(5) -0.0057(5)
Cl(2) 0.0306(6) 0.0388(7) 0.0613(8) -0.0058(5) 0.0078(6) -0.0084(6)
Cl(3) 0.086(2) 0.093(2) 0.116(2) -0.0207(13) 0.019(1) 0.000(2)
Cl(4) 0.079(2) 0.145(3) 0.082(2) -0.026(2) 0.0055(12) -0.012(2)
N(1) 0.026(2) 0.035(2) 0.033(2) 0.001(2) -0.002(2) -0.001(2)
N(2) 0.030(2) 0.031(2) 0.032(2) -0.001(2) -0.002(2) 0.002(2)
C(1) 0.028(2) 0.041(3) 0.040(3) -0.005(2) -0.002(2) 0.004(2)
C(2) 0.032(3) 0.045(3) 0.064(4) -0.004(2) 0.003(3) 0.014(3)
C(3) 0.044(3) 0.066(4) 0.072(4) -0.008(3) 0.010(3) 0.024(4)
C(4) 0.045(4) 0.079(5) 0.065(4) -0.006(3) 0.018(3) 0.010(4)
C(5) 0.034(3) 0.062(4) 0.060(4) 0.003(3) 0.014(3) -0.004(3)
C(6) 0.025(2) 0.043(3) 0.048(3) -0.001(2) -0.001(2) -0.001(3)
C(7) 0.028(2) 0.035(2) 0.038(2) 0.006(2) -0.008(2) -0.001(2)
C(8) 0.040(3) 0.043(3) 0.048(3) 0.001(2) -0.011(2) -0.000(2)
C(9) 0.076(5) 0.040(3) 0.074(5) 0.014(3) -0.008(4) 0.009(3)
C(10) 0.052(4) 0.057(4) 0.078(5) 0.011(3) -0.033(3) 0.003(4)
C(11) 0.032(3) 0.057(4) 0.066(4) 0.005(3) -0.022(3) -0.005(3)
C(12) 0.033(3) 0.040(3) 0.045(3) 0.003(2) 0.002(2) -0.005(2)
C(13) 0.037(3) 0.044(3) 0.042(3) -0.004(2) -0.006(2) 0.002(2)
C(14) 0.027(2) 0.057(3) 0.033(2) -0.002(2) -0.002(2) -0.001(2)
C(15) 0.032(3) 0.045(3) 0.037(2) -0.006(2) -0.003(2) -0.001(2)
C(16) 0.043(3) 0.056(4) 0.056(4) 0.001(3) -0.003(3) -0.017(3)
C(17) 0.073(5) 0.053(4) 0.065(4) -0.013(4) 0.011(4) -0.018(3)
C(18) 0.053(4) 0.066(4) 0.058(4) -0.026(3) -0.010(3) -0.006(3)
C(19) 0.034(3) 0.080(5) 0.084(5) -0.011(3) -0.016(3) 0.003(4)
C(20) 0.037(3) 0.051(4) 0.074(4) 0.001(3) -0.008(3) -0.000(3)
C(21) 0.037(3) 0.040(3) 0.032(2) -0.005(2) 0.006(2) 0.005(2)
C(22) 0.074(4) 0.041(3) 0.044(3) -0.002(3) 0.006(3) 0.001(3)
C(23) 0.072(5) 0.053(4) 0.056(4) 0.016(3) 0.000(3) 0.012(3)
C(24) 0.059(4) 0.067(5) 0.079(5) 0.018(4) 0.006(4) 0.035(4)
C(25) 0.046(3) 0.066(4) 0.061(4) -0.013(3) -0.016(3) 0.017(4)
C(26) 0.041(3) 0.045(3) 0.047(3) -0.007(2) -0.013(2) 0.003(3)
C(27) 0.064(5) 0.112(7) 0.072(5) 0.015(5) 0.026(4) 0.001(5)

loop_
_geom_bond_atom_site_label_1
_geom_bond_atom_site_label_2
_geom_bond_distance
_geom_bond_publ_flag
_geom_bond_site_symmetry_1
_geom_bond_site_symmetry_2
Pd(1) Cl(1) 2.309(1) yes . .
Pd(1) Cl(2) 2.3000(13) yes . .
Pd(1) N(1) 2.080(4) yes . .
Pd(1) N(2) 2.062(4) yes . .
Cl(3) C(27) 1.765(9) yes . .
Cl(4) C(27) 1.721(10) yes . .
N(1) C(1) 1.461(7) yes . .
N(1) C(13) 1.550(7) yes . .
N(1) H(25) 0.950(6) no . .
N(2) C(7) 1.481(6) yes . .
N(2) C(14) 1.500(6) yes . .
N(2) H(26) 0.950(6) no . .
C(1) C(2) 1.386(8) yes . .
C(1) C(6) 1.401(8) yes . .
C(2) C(3) 1.386(9) yes . .
C(2) H(1) 0.950(9) no . .
C(3) C(4) 1.377(11) yes . .
C(3) H(2) 0.950(11) no . .
C(4) C(5) 1.373(11) yes . .
C(4) H(3) 0.950(10) no . .
C(5) C(6) 1.401(8) yes . .
C(5) H(4) 0.950(9) no . .
C(6) C(12) 1.488(8) yes . .
C(7) C(8) 1.376(8) yes . .
C(7) C(12) 1.389(7) yes . .
C(8) C(9) 1.384(9) yes . .
C(8) H(5) 0.950(8) no . .
C(9) C(10) 1.389(10) yes . .
C(9) H(6) 0.950(10) no . .
C(10) C(11) 1.377(10) yes . .
C(10) H(7) 0.950(10) no . .
C(11) C(12) 1.413(8) yes . .
C(11) H(8) 0.950(8) no . .
C(13) C(15) 1.481(8) yes . .
C(13) H(9) 0.950(8) no . .
C(13) H(10) 0.950(8) no . .
C(14) C(21) 1.514(7) yes . .
C(14) H(11) 0.950(8) no . .
C(14) H(12) 0.950(8) no . .
C(15) C(16) 1.389(9) yes . .
C(15) C(20) 1.403(8) yes . .
C(16) C(17) 1.407(10) yes . .
C(16) H(13) 0.950(9) no . .
C(17) C(18) 1.357(10) yes . .
C(17) H(14) 0.950(11) no . .
C(18) C(19) 1.364(11) yes . .
C(18) H(15) 0.950(10) no . .
C(19) C(20) 1.366(10) yes . .
C(19) H(16) 0.950(9) no . .
C(20) H(17) 0.950(10) no . .
C(21) C(22) 1.383(8) yes . .
C(21) C(26) 1.369(8) yes . .
C(22) C(23) 1.374(10) yes . .
C(22) H(18) 0.950(9) no . .
C(23) C(24) 1.396(11) yes . .
C(23) H(19) 0.950(10) no . .
C(24) C(25) 1.375(11) yes . .
C(24) H(20) 0.950(11) no . .
C(25) C(26) 1.408(9) yes . .
C(25) H(21) 0.950(10) no . .
C(26) H(22) 0.950(9) no . .
C(27) H(23) 0.950(12) no . .
C(27) H(24) 0.950(12) no . .
